data_1575678
loop_
_publ_author_name
'Heller, Jan'
'Buch, Christoph D.'
'Virovets, Alexander V.'
'Peresypkina, Eugenia'
'Lerner, Hans-Wolfram'
'Fantuzzi, Felipe'
'Wagner, Matthias'

_publ_section_title
;
 Synthesis of perhalogenated silylboranes (X = Cl, I) and their
 application in regiodivergent alkene silaboration.
;
_journal_issue 43
_journal_name_full 'Chemical science'
_journal_page_first 20329
_journal_page_last 20343
_journal_paper_doi 10.1039/d5sc06234a
_journal_volume 16
_journal_year 2025
_chemical_formula_sum 'C2 H6 B I5 S Si'
_chemical_formula_weight 735.53
_chemical_properties_physical Air-sensitive,Moisture-sensitive
_space_group_crystal_system monoclinic
_space_group_IT_number 14
_space_group_name_Hall '-P 2yn'
_space_group_name_H-M_alt 'P 1 21/n 1'
_atom_sites_solution_hydrogens geom
_audit_creation_method SHELXL-2018/3
_audit_update_record
;
2025-07-08 deposited with the CCDC.	2025-09-10 downloaded from the CCDC.
;
_cell_angle_alpha 90
_cell_angle_beta 91.4990(18)
_cell_angle_gamma 90
_cell_formula_units_Z 4
_cell_length_a 8.41865(16)
_cell_length_b 13.8073(3)
_cell_length_c 12.3034(2)
_cell_measurement_reflns_used 16710
_cell_measurement_temperature 173(2)
_cell_measurement_theta_max 34.7820
_cell_measurement_theta_min 4.3940
_cell_volume 1429.64(5)
_computing_cell_refinement 'CrysAlisPro 1.171.42.43a (Rigaku OD, 2022)'
_computing_data_collection 'X-Area (Stoe & Cie, 2001)'
_computing_data_reduction 'CrysAlisPro 1.171.42.43a (Rigaku OD, 2022)'
_computing_structure_refinement 'SHELXL-2018/3 (Sheldrick, 2018)'
_computing_structure_solution 'SHELXT (G. M. Sheldrick, 2015)'
_diffrn_ambient_temperature 173(2)
_diffrn_detector 'image plate'
_diffrn_detector_area_resol_mean 6.67
_diffrn_detector_type 'STOE image plate (34 cm diameter)'
_diffrn_measured_fraction_theta_full 0.994
_diffrn_measured_fraction_theta_max 0.996
_diffrn_measurement_device '2-circle goniometer'
_diffrn_measurement_device_type 'STOE IPDS II two-circle-diffractometer'
_diffrn_measurement_method \w
_diffrn_radiation_monochromator mirror
_diffrn_radiation_type MoK\a
_diffrn_radiation_wavelength 0.71073
_diffrn_reflns_av_R_equivalents 0.0806
_diffrn_reflns_av_unetI/netI 0.0360
_diffrn_reflns_Laue_measured_fraction_full 0.994
_diffrn_reflns_Laue_measured_fraction_max 0.996
_diffrn_reflns_limit_h_max 11
_diffrn_reflns_limit_h_min -11
_diffrn_reflns_limit_k_max 18
_diffrn_reflns_limit_k_min -18
_diffrn_reflns_limit_l_max 14
_diffrn_reflns_limit_l_min -16
_diffrn_reflns_number 22612
_diffrn_reflns_point_group_measured_fraction_full 0.994
_diffrn_reflns_point_group_measured_fraction_max 0.996
_diffrn_reflns_theta_full 25.242
_diffrn_reflns_theta_max 28.271
_diffrn_reflns_theta_min 4.137
_diffrn_source 'Genix 3D I\mS microfocus X-ray source'
_exptl_absorpt_coefficient_mu 11.059
_exptl_absorpt_correction_T_max 0.09274
_exptl_absorpt_correction_T_min 0.05749
_exptl_absorpt_correction_type empirical
_exptl_absorpt_process_details
;
CrysAlisPro 1.171.42.43a (Rigaku Oxford Diffraction, 2022)
Spherical absorption correction
using equivalent radius and absorption coefficient.
Empirical absorption correction using spherical harmonics,
implemented in SCALE3 ABSPACK scaling algorithm.
;
_exptl_crystal_colour colourless
_exptl_crystal_density_diffrn 3.417
_exptl_crystal_description plate
_exptl_crystal_F_000 1272
_exptl_crystal_size_max 0.380
_exptl_crystal_size_mid 0.170
_exptl_crystal_size_min 0.090
_refine_diff_density_max 1.823
_refine_diff_density_min -1.732
_refine_diff_density_rms 0.302
_refine_ls_extinction_coef 0.00285(18)
_refine_ls_extinction_expression Fc^*^=kFc[1+0.001xFc^2^\l^3^/sin(2\q)]^-1/4^
_refine_ls_extinction_method 'SHELXL-2018/3 (Sheldrick 2018)'
_refine_ls_goodness_of_fit_ref 1.086
_refine_ls_hydrogen_treatment constr
_refine_ls_matrix_type full
_refine_ls_number_parameters 94
_refine_ls_number_reflns 3533
_refine_ls_number_restraints 0
_refine_ls_restrained_S_all 1.086
_refine_ls_R_factor_all 0.0352
_refine_ls_R_factor_gt 0.0329
_refine_ls_shift/su_max 0.001
_refine_ls_shift/su_mean 0.000
_refine_ls_structure_factor_coef Fsqd
_refine_ls_weighting_details 'w=1/[\s^2^(Fo^2^)+(0.0471P)^2^+1.0878P] where P=(Fo^2^+2Fc^2^)/3'
_refine_ls_weighting_scheme calc
_refine_ls_wR_factor_gt 0.0836
_refine_ls_wR_factor_ref 0.0851
_reflns_Friedel_coverage 0.000
_reflns_number_gt 3297
_reflns_number_total 3533
_reflns_threshold_expression 'I > 2\s(I)'
_cod_data_source_file d5sc06234a3.cif
_cod_data_source_block 2_SMe2_beta_wa3326
_cod_depositor_comments 'Adding full bibliography for 1575660--1575680.cif.'
_cod_original_cell_volume 1429.64(4)
_cod_original_sg_symbol_H-M 'P 21/n'
_cod_database_code 1575678
_shelx_shelxl_version_number 2018/3
_shelx_space_group_comment
;
The symmetry employed for this shelxl refinement is uniquely defined
by the following loop, which should always be used as a source of
symmetry information in preference to the above space-group names.
They are only intended as comments.
;
_shelx_estimated_absorpt_t_min 0.102
_shelx_estimated_absorpt_t_max 0.436

loop_
_space_group_symop_operation_xyz
'x, y, z'
'-x+1/2, y+1/2, -z+1/2'
'-x, -y, -z'
'x-1/2, -y-1/2, z-1/2'

loop_
_atom_site_label
_atom_site_type_symbol
_atom_site_fract_x
_atom_site_fract_y
_atom_site_fract_z
_atom_site_U_iso_or_equiv
_atom_site_adp_type
_atom_site_occupancy
_atom_site_site_symmetry_order
_atom_site_calc_flag
_atom_site_refinement_flags_posn
_atom_site_refinement_flags_adp
_atom_site_refinement_flags_occupancy
_atom_site_disorder_assembly
_atom_site_disorder_group
B1 B 0.5409(7) 0.3653(3) 0.2360(4) 0.0245(10) Uani 1 1 d . . . . .
Si1 Si 0.30836(15) 0.38988(8) 0.25706(10) 0.0222(2) Uani 1 1 d . . . . .
I1 I 0.14964(4) 0.24154(2) 0.27955(3) 0.03099(11) Uani 1 1 d . . . . .
I2 I 0.27374(4) 0.48527(2) 0.42205(3) 0.03332(11) Uani 1 1 d . . . . .
I3 I 0.18881(5) 0.47318(2) 0.09864(3) 0.03757(12) Uani 1 1 d . . . . .
I4 I 0.62929(4) 0.26470(2) 0.36602(3) 0.03324(11) Uani 1 1 d . . . . .
I5 I 0.66641(5) 0.50809(2) 0.23650(3) 0.03631(11) Uani 1 1 d . . . . .
S1 S 0.57856(15) 0.31737(8) 0.09155(9) 0.0268(2) Uani 1 1 d . . . . .
C1 C 0.4908(7) 0.1982(4) 0.0860(4) 0.0352(11) Uani 1 1 d . . . . .
H1A H 0.524805 0.161309 0.150558 0.053 Uiso 1 1 calc R U . . .
H1B H 0.525258 0.164622 0.020548 0.053 Uiso 1 1 calc R U . . .
H1C H 0.374775 0.204039 0.083936 0.053 Uiso 1 1 calc R U . . .
C2 C 0.7864(6) 0.2864(4) 0.0920(4) 0.0330(10) Uani 1 1 d . . . . .
H2A H 0.850226 0.344674 0.105886 0.050 Uiso 1 1 calc R U . . .
H2B H 0.813073 0.259112 0.021239 0.050 Uiso 1 1 calc R U . . .
H2C H 0.809110 0.238517 0.149141 0.050 Uiso 1 1 calc R U . . .

loop_
_atom_site_aniso_label
_atom_site_aniso_U_11
_atom_site_aniso_U_22
_atom_site_aniso_U_33
_atom_site_aniso_U_23
_atom_site_aniso_U_13
_atom_site_aniso_U_12
B1 0.027(3) 0.023(2) 0.024(2) -0.0018(17) -0.0015(18) -0.0010(18)
Si1 0.0219(6) 0.0219(5) 0.0228(5) 0.0015(4) 0.0003(4) 0.0009(4)
I1 0.0283(2) 0.02851(16) 0.03622(19) 0.00334(11) 0.00157(13) -0.00503(11)
I2 0.0388(2) 0.03119(17) 0.03025(18) -0.00543(11) 0.00560(14) 0.00301(12)
I3 0.0403(2) 0.03667(19) 0.03513(18) 0.01267(13) -0.01099(15) -0.00321(14)
I4 0.0295(2) 0.04122(19) 0.02886(17) 0.00491(12) -0.00205(13) 0.00595(12)
I5 0.0379(2) 0.03204(17) 0.0393(2) -0.00664(13) 0.00729(15) -0.01310(13)
S1 0.0263(6) 0.0311(5) 0.0231(5) -0.0035(4) 0.0021(4) -0.0019(4)
C1 0.033(3) 0.036(2) 0.037(3) -0.013(2) 0.005(2) -0.008(2)
C2 0.023(3) 0.042(3) 0.034(2) -0.003(2) 0.0077(19) -0.002(2)

loop_
_atom_type_symbol
_atom_type_description
_atom_type_scat_dispersion_real
_atom_type_scat_dispersion_imag
_atom_type_scat_source
C C 0.0033 0.0016 'International Tables Vol C Tables 4.2.6.8 and 6.1.1.4'
H H 0.0000 0.0000 'International Tables Vol C Tables 4.2.6.8 and 6.1.1.4'
B B 0.0013 0.0007 'International Tables Vol C Tables 4.2.6.8 and 6.1.1.4'
Si Si 0.0817 0.0704 'International Tables Vol C Tables 4.2.6.8 and 6.1.1.4'
S S 0.1246 0.1234 'International Tables Vol C Tables 4.2.6.8 and 6.1.1.4'
I I -0.4742 1.8119 'International Tables Vol C Tables 4.2.6.8 and 6.1.1.4'

loop_
_geom_angle_atom_site_label_1
_geom_angle_atom_site_label_2
_geom_angle_atom_site_label_3
_geom_angle
_geom_angle_site_symmetry_1
_geom_angle_site_symmetry_3
_geom_angle_publ_flag
S1 B1 Si1 111.2(2) . . ?
S1 B1 I4 112.8(2) . . ?
Si1 B1 I4 108.7(2) . . ?
S1 B1 I5 102.5(2) . . ?
Si1 B1 I5 108.2(2) . . ?
I4 B1 I5 113.4(2) . . ?
B1 Si1 I2 109.64(14) . . ?
B1 Si1 I3 110.90(15) . . ?
I2 Si1 I3 110.58(5) . . ?
B1 Si1 I1 114.00(15) . . ?
I2 Si1 I1 106.13(5) . . ?
I3 Si1 I1 105.43(5) . . ?
C2 S1 C1 100.4(3) . . ?
C2 S1 B1 105.2(2) . . ?
C1 S1 B1 105.7(2) . . ?
S1 C1 H1A 109.5 . . ?
S1 C1 H1B 109.5 . . ?
H1A C1 H1B 109.5 . . ?
S1 C1 H1C 109.5 . . ?
H1A C1 H1C 109.5 . . ?
H1B C1 H1C 109.5 . . ?
S1 C2 H2A 109.5 . . ?
S1 C2 H2B 109.5 . . ?
H2A C2 H2B 109.5 . . ?
S1 C2 H2C 109.5 . . ?
H2A C2 H2C 109.5 . . ?
H2B C2 H2C 109.5 . . ?

loop_
_geom_bond_atom_site_label_1
_geom_bond_atom_site_label_2
_geom_bond_distance
_geom_bond_site_symmetry_2
_geom_bond_publ_flag
B1 S1 1.930(5) . ?
B1 Si1 2.010(6) . ?
B1 I4 2.232(5) . ?
B1 I5 2.237(5) . ?
Si1 I2 2.4436(12) . ?
Si1 I3 2.4561(12) . ?
Si1 I1 2.4651(13) . ?
S1 C2 1.802(6) . ?
S1 C1 1.804(5) . ?
C1 H1A 0.9800 . ?
C1 H1B 0.9800 . ?
C1 H1C 0.9800 . ?
C2 H2A 0.9800 . ?
C2 H2B 0.9800 . ?
C2 H2C 0.9800 . ?
